data_4022633
loop_
_publ_author_name
'Ireneusz Nowak'
'John F. Cannon'
'Morris J. Robins'

_publ_section_title
;
 Addition of Difluorocarbene to 3',4'-Unsaturated Nucleosides:
 Synthesis of 2'-Deoxy Analogues with a 2-Oxabicyclo[3.1.0]hexane Framework
;
_journal_name_full 'Journal of Organic Chemistry'
_journal_page_first 532
_journal_page_last 537
_journal_paper_doi 10.1021/jo061965p
_journal_volume 72
_journal_year 2007
_chemical_absolute_configuration ad
_chemical_formula_sum 'C10 H12 Br F2 N3 O3'
_chemical_formula_weight 340.14
_chemical_name_systematic
; 
 ? 
;
_space_group_IT_number 19
_symmetry_cell_setting orthorhombic
_symmetry_space_group_name_Hall 'P 2ac 2ab'
_symmetry_space_group_name_H-M 'P 21 21 21'
_atom_sites_solution_hydrogens geom
_atom_sites_solution_primary direct
_atom_sites_solution_secondary difmap
_audit_creation_method SHELXL-97
_cell_angle_alpha 90.00
_cell_angle_beta 90.00
_cell_angle_gamma 90.00
_cell_formula_units_Z 4
_cell_length_a 6.4528(5)
_cell_length_b 9.5514(7)
_cell_length_c 20.5093(18)
_cell_measurement_reflns_used 90
_cell_measurement_temperature 296(2)
_cell_measurement_theta_max 12.05
_cell_measurement_theta_min 4.84
_cell_volume 1264.06(17)
_computing_cell_refinement 'Bruker XSCANS'
_computing_data_collection 'Bruker XSCANS'
_computing_data_reduction 'Bruker SHELXTL'
_computing_molecular_graphics 'Bruker SHELXTL'
_computing_publication_material 'Bruker SHELXTL'
_computing_structure_refinement 'SHELXL-97 (Sheldrick, 1997)'
_computing_structure_solution 'SHELXS-97 (Sheldrick, 1990)'
_diffrn_ambient_temperature 296(2)
_diffrn_measured_fraction_theta_full 0.989
_diffrn_measured_fraction_theta_max 0.989
_diffrn_measurement_device_type 'Bruker P4'
_diffrn_measurement_method '2\q/\w scans'
_diffrn_radiation_monochromator graphite
_diffrn_radiation_source 'fine-focus sealed tube'
_diffrn_radiation_type MoK\a
_diffrn_radiation_wavelength 0.71073
_diffrn_reflns_av_R_equivalents 0.0461
_diffrn_reflns_av_sigmaI/netI 0.0524
_diffrn_reflns_limit_h_max 1
_diffrn_reflns_limit_h_min -7
_diffrn_reflns_limit_k_max 11
_diffrn_reflns_limit_k_min -1
_diffrn_reflns_limit_l_max 1
_diffrn_reflns_limit_l_min -24
_diffrn_reflns_number 1816
_diffrn_reflns_theta_full 24.99
_diffrn_reflns_theta_max 24.99
_diffrn_reflns_theta_min 2.35
_diffrn_standards_interval_count 97
_diffrn_standards_number 3
_exptl_absorpt_coefficient_mu 3.285
_exptl_absorpt_correction_T_max 0.2562
_exptl_absorpt_correction_T_min 0.1546
_exptl_absorpt_correction_type psi-scan
_exptl_absorpt_process_details 'North, et al., 1968'
_exptl_crystal_colour COLORLESS
_exptl_crystal_density_diffrn 1.787
_exptl_crystal_density_method 'not measured'
_exptl_crystal_description PLATE
_exptl_crystal_F_000 680
_exptl_crystal_size_max 0.54
_exptl_crystal_size_mid 0.32
_exptl_crystal_size_min 0.15
_refine_diff_density_max 0.534
_refine_diff_density_min -0.504
_refine_diff_density_rms 0.082
_refine_ls_abs_structure_details 'Flack H D (1983), Acta Cryst. A39, 876-881'
_refine_ls_abs_structure_Flack -0.030(19)
_refine_ls_extinction_method none
_refine_ls_goodness_of_fit_ref 1.033
_refine_ls_hydrogen_treatment mixed
_refine_ls_matrix_type full
_refine_ls_number_parameters 177
_refine_ls_number_reflns 1647
_refine_ls_number_restraints 0
_refine_ls_restrained_S_all 1.033
_refine_ls_R_factor_all 0.0563
_refine_ls_R_factor_gt 0.0437
_refine_ls_shift/su_max 0.001
_refine_ls_shift/su_mean 0.000
_refine_ls_structure_factor_coef Fsqd
_refine_ls_weighting_details 'calc w=1/[\s^2^(Fo^2^)+(0.0732P)^2^+0.0000P] where P=(Fo^2^+2Fc^2^)/3'
_refine_ls_weighting_scheme calc
_refine_ls_wR_factor_gt 0.1046
_refine_ls_wR_factor_ref 0.1122
_reflns_number_gt 1405
_reflns_number_total 1647
_reflns_threshold_expression >2sigma(I)
_cod_data_source_file jo061965psi20060925_123201.cif
_cod_data_source_block xl528
_cod_depositor_comments
;
The following automatic conversions were performed:
'_symmetry_cell_setting' value 'Orthorhombic' changed to 'orthorhombic'
according to '/home/saulius/struct/CIF-dictionaries/cif_core.dic'
dictionary named 'cif_core.dic' version 2.4.1 from 2010-06-29.

Automatic conversion script
Id: cif_fix_enum 1527 2010-12-29 10:47:43Z saulius 
;
_cod_database_code 4022633

loop_
_symmetry_equiv_pos_as_xyz
'x, y, z'
'-x+1/2, -y, z+1/2'
'-x, y+1/2, -z+1/2'
'x+1/2, -y+1/2, -z'

loop_
_atom_site_label
_atom_site_type_symbol
_atom_site_fract_x
_atom_site_fract_y
_atom_site_fract_z
_atom_site_U_iso_or_equiv
_atom_site_adp_type
_atom_site_occupancy
_atom_site_symmetry_multiplicity
_atom_site_calc_flag
_atom_site_refinement_flags
Br1 Br 0.22918(10) 0.38918(7) 0.77325(3) 0.0456(2) Uani 1 1 d .
C2 C 0.3766(11) 0.4107(7) 0.6124(3) 0.0367(15) Uani 1 1 d .
C4 C 0.7000(12) 0.4490(7) 0.6705(3) 0.0389(16) Uani 1 1 d .
C5 C 0.7301(13) 0.2992(6) 0.6728(3) 0.0400(16) Uani 1 1 d .
H5 H 0.8470 0.2613 0.6926 0.048 Uiso 1 1 calc R
C6 C 0.5882(10) 0.2167(8) 0.6462(3) 0.0372(16) Uani 1 1 d .
H6 H 0.6079 0.1203 0.6481 0.045 Uiso 1 1 calc R
C1' C 0.2580(11) 0.1726(6) 0.5899(3) 0.0341(13) Uani 1 1 d .
H1' H 0.1260 0.2231 0.5871 0.041 Uiso 1 1 calc R
C2' C 0.3111(11) 0.1136(7) 0.5220(3) 0.0423(16) Uani 1 1 d .
H2'A H 0.2493 0.1698 0.4878 0.051 Uiso 1 1 calc R
H2'B H 0.4598 0.1098 0.5154 0.051 Uiso 1 1 calc R
C3' C 0.2181(12) -0.0317(7) 0.5237(3) 0.0418(17) Uani 1 1 d .
H3' H 0.2767 -0.1046 0.4956 0.050 Uiso 1 1 calc R
C4' C 0.1847(10) -0.0633(6) 0.5961(3) 0.0351(15) Uani 1 1 d .
C5' C 0.2426(13) -0.1979(6) 0.6291(4) 0.0458(17) Uani 1 1 d .
H5'A H 0.2104 -0.1913 0.6752 0.055 Uiso 1 1 calc R
H5'B H 0.1608 -0.2736 0.6108 0.055 Uiso 1 1 calc R
C6' C 0.0062(12) -0.0501(7) 0.5499(4) 0.0441(18) Uani 1 1 d .
F1 F -0.1001(7) -0.1655(5) 0.5341(2) 0.0671(14) Uani 1 1 d .
F2 F -0.1254(7) 0.0577(5) 0.5541(2) 0.0598(12) Uani 1 1 d .
H3 H 0.503(10) 0.575(8) 0.637(3) 0.04(2) Uiso 1 1 d .
N1 N 0.4148(8) 0.2666(5) 0.6162(2) 0.0334(12) Uani 1 1 d .
N3 N 0.5301(9) 0.4928(6) 0.6375(3) 0.0351(14) Uani 1 1 d .
N4 N 0.8235(10) 0.5378(6) 0.6979(3) 0.0512(17) Uani 1 1 d .
H4A H 0.7983 0.6260 0.6954 0.061 Uiso 1 1 calc R
H4B H 0.9308 0.5086 0.7187 0.061 Uiso 1 1 calc R
O2 O 0.2219(8) 0.4584(5) 0.5879(2) 0.0482(12) Uani 1 1 d .
O4' O 0.2338(8) 0.0572(4) 0.63242(17) 0.0381(10) Uani 1 1 d .
O5' O 0.4553(8) -0.2288(5) 0.6214(3) 0.0508(14) Uani 1 1 d .
H5'C H 0.5233 -0.1818 0.6471 0.076 Uiso 1 1 calc R

loop_
_atom_site_aniso_label
_atom_site_aniso_U_11
_atom_site_aniso_U_22
_atom_site_aniso_U_33
_atom_site_aniso_U_23
_atom_site_aniso_U_13
_atom_site_aniso_U_12
Br1 0.0427(4) 0.0434(4) 0.0507(4) 0.0021(3) -0.0070(3) 0.0025(4)
C2 0.047(4) 0.027(4) 0.036(3) -0.003(3) -0.005(3) -0.001(4)
C4 0.041(4) 0.036(3) 0.040(3) -0.003(3) 0.000(3) 0.008(3)
C5 0.040(4) 0.035(4) 0.045(3) -0.002(3) -0.007(4) 0.002(4)
C6 0.044(4) 0.032(4) 0.036(3) 0.000(3) -0.003(3) 0.006(3)
C1' 0.033(3) 0.030(3) 0.039(3) -0.005(3) -0.002(3) 0.001(3)
C2' 0.057(4) 0.041(4) 0.029(3) 0.000(3) -0.003(3) -0.006(4)
C3' 0.050(4) 0.035(4) 0.040(3) -0.007(3) 0.003(3) 0.003(4)
C4' 0.038(4) 0.021(3) 0.046(3) -0.001(3) -0.008(3) -0.004(3)
C5' 0.048(4) 0.025(3) 0.064(4) 0.004(3) -0.003(4) -0.002(4)
C6' 0.053(4) 0.024(3) 0.056(4) -0.009(4) -0.017(4) 0.004(4)
F1 0.057(3) 0.060(3) 0.084(3) -0.023(3) -0.017(3) -0.013(3)
F2 0.043(2) 0.054(3) 0.083(3) -0.007(3) -0.018(2) 0.012(2)
N1 0.037(3) 0.026(3) 0.037(3) -0.001(3) -0.003(3) 0.003(3)
N3 0.043(3) 0.017(3) 0.045(3) -0.002(3) -0.002(3) 0.006(3)
N4 0.051(4) 0.037(3) 0.066(4) -0.003(3) -0.024(3) 0.006(3)
O2 0.048(3) 0.033(2) 0.064(3) -0.003(2) -0.024(3) 0.010(3)
O4' 0.052(3) 0.030(2) 0.0321(19) 0.0007(18) 0.004(2) -0.004(3)
O5' 0.051(3) 0.028(3) 0.074(4) -0.002(3) -0.020(3) 0.005(3)

loop_
_atom_type_symbol
_atom_type_description
_atom_type_scat_dispersion_real
_atom_type_scat_dispersion_imag
_atom_type_scat_source
C C 0.0033 0.0016 'International Tables Vol C Tables 4.2.6.8 and 6.1.1.4'
H H 0.0000 0.0000 'International Tables Vol C Tables 4.2.6.8 and 6.1.1.4'
N N 0.0061 0.0033 'International Tables Vol C Tables 4.2.6.8 and 6.1.1.4'
O O 0.0106 0.0060 'International Tables Vol C Tables 4.2.6.8 and 6.1.1.4'
F F 0.0171 0.0103 'International Tables Vol C Tables 4.2.6.8 and 6.1.1.4'
Br Br -0.2901 2.4595 'International Tables Vol C Tables 4.2.6.8 and 6.1.1.4'

loop_
_geom_angle_atom_site_label_1
_geom_angle_atom_site_label_2
_geom_angle_atom_site_label_3
_geom_angle
O2 C2 N3 122.7(6)
O2 C2 N1 122.7(6)
N3 C2 N1 114.6(6)
N4 C4 N3 121.0(6)
N4 C4 C5 123.5(7)
N3 C4 C5 115.5(7)
C6 C5 C4 118.8(8)
C6 C5 H5 120.6
C4 C5 H5 120.6
C5 C6 N1 123.0(7)
C5 C6 H6 118.5
N1 C6 H6 118.5
O4' C1' N1 109.1(5)
O4' C1' C2' 107.3(5)
N1 C1' C2' 114.0(6)
O4' C1' H1' 108.8
N1 C1' H1' 108.8
C2' C1' H1' 108.8
C3' C2' C1' 103.1(5)
C3' C2' H2'A 111.1
C1' C2' H2'A 111.1
C3' C2' H2'B 111.1
C1' C2' H2'B 111.1
H2'A C2' H2'B 109.1
C6' C3' C2' 118.9(6)
C6' C3' C4' 59.6(4)
C2' C3' C4' 105.0(5)
C6' C3' H3' 119.1
C2' C3' H3' 119.1
C4' C3' H3' 119.1
O4' C4' C6' 116.1(5)
O4' C4' C5' 114.0(5)
C6' C4' C5' 123.3(6)
O4' C4' C3' 108.7(5)
C6' C4' C3' 58.5(5)
C5' C4' C3' 124.8(6)
O5' C5' C4' 111.7(6)
O5' C5' H5'A 109.3
C4' C5' H5'A 109.3
O5' C5' H5'B 109.3
C4' C5' H5'B 109.3
H5'A C5' H5'B 107.9
F2 C6' F1 108.9(6)
F2 C6' C3' 121.3(7)
F1 C6' C3' 118.9(6)
F2 C6' C4' 120.8(6)
F1 C6' C4' 118.6(6)
C3' C6' C4' 61.9(5)
C6 N1 C2 120.9(6)
C6 N1 C1' 121.5(5)
C2 N1 C1' 117.6(5)
C4 N3 C2 126.8(6)
C4 N3 H3 119(5)
C2 N3 H3 114(5)
C4 N4 H4A 120.0
C4 N4 H4B 120.0
H4A N4 H4B 120.0
C4' O4' C1' 109.6(4)
C5' O5' H5'C 109.5

loop_
_geom_bond_atom_site_label_1
_geom_bond_atom_site_label_2
_geom_bond_distance
C2 O2 1.207(8)
C2 N3 1.363(9)
C2 N1 1.400(8)
C4 N4 1.292(9)
C4 N3 1.355(9)
C4 C5 1.445(9)
C5 C6 1.325(10)
C5 H5 0.9300
C6 N1 1.363(8)
C6 H6 0.9300
C1' O4' 1.415(7)
C1' N1 1.456(8)
C1' C2' 1.539(8)
C1' H1' 0.9800
C2' C3' 1.513(9)
C2' H2'A 0.9700
C2' H2'B 0.9700
C3' C6' 1.479(11)
C3' C4' 1.531(9)
C3' H3' 0.9800
C4' O4' 1.407(7)
C4' C6' 1.498(9)
C4' C5' 1.500(9)
C5' O5' 1.413(10)
C5' H5'A 0.9700
C5' H5'B 0.9700
C6' F2 1.337(8)
C6' F1 1.337(8)
N3 H3 0.80(8)
N4 H4A 0.8600
N4 H4B 0.8600
O5' H5'C 0.8200

loop_
_geom_hbond_atom_site_label_D
_geom_hbond_atom_site_label_H
_geom_hbond_atom_site_label_A
_geom_hbond_distance_DH
_geom_hbond_distance_HA
_geom_hbond_distance_DA
_geom_hbond_angle_DHA
_geom_hbond_site_symmetry_A
N3 H3 O5' 0.80(8) 1.93(8) 2.723(8) 171(7) 1_565
N4 H4A Br1 0.86 2.60 3.425(6) 160.9 3_656
N4 H4B Br1 0.86 2.50 3.355(6) 171.7 1_655
O5' H5'C Br1 0.82 2.38 3.176(5) 162.8 3_646

loop_
_cod_related_entry_id
_cod_related_entry_database
_cod_related_entry_code
1 ChemSpider 17261541
